data_4060459
loop_
_publ_author_name
'Cuffe, Laurence'
'Hudson, Richard D. A.'
'Gallagher, John F.'
'Jennings, Sarah'
'McAdam, C. John'
'Connelly, Rosamond B. T.'
'Manning, Anthony R.'
'Robinson, Brian. H.'
'Simpson, Jim'

_publ_section_title
;
 Synthesis, Structure, and Redox Chemistry of Ethenyl and Ethynyl
 Ferrocene Polyaromatic Dyads
;
_journal_coden_ASTM ORGND7
_journal_issue 9
_journal_name_full Organometallics
_journal_page_first 2051
_journal_page_last 2060
_journal_paper_doi 10.1021/om0492653
_journal_volume 24
_journal_year 2005
_chemical_formula_moiety 'C28 H20 Fe'
_chemical_formula_sum 'C28 H20 Fe'
_chemical_formula_weight 412.29
_space_group_IT_number 14
_symmetry_cell_setting monoclinic
_symmetry_space_group_name_Hall '-P 2ybc'
_symmetry_space_group_name_H-M 'P 1 21/c 1'
_cell_angle_alpha 90.00
_cell_angle_beta 110.62(3)
_cell_angle_gamma 90.00
_cell_formula_units_Z 4
_cell_length_a 19.12(3)
_cell_length_b 7.379(9)
_cell_length_c 14.89(3)
_cell_measurement_temperature 168(2)
_cell_volume 1966(5)
_diffrn_ambient_temperature 168(2)
_exptl_crystal_density_diffrn 1.393
_cod_duplicate_entry 1100891
_cod_original_sg_symbol_H-M 'P 21/c'
_cod_database_code 4060459

loop_
_symmetry_equiv_pos_as_xyz
'x, y, z'
'-x, y+1/2, -z+1/2'
'-x, -y, -z'
'x, -y-1/2, z-1/2'

loop_
_atom_site_label
_atom_site_type_symbol
_atom_site_fract_x
_atom_site_fract_y
_atom_site_fract_z
_atom_site_U_iso_or_equiv
_atom_site_adp_type
_atom_site_occupancy
_atom_site_symmetry_multiplicity
_atom_site_calc_flag
_atom_site_refinement_flags
_atom_site_disorder_assembly
_atom_site_disorder_group
C1 C 0.47603(17) 0.8951(4) 0.7826(2) 0.0460(8) Uani 1 1 d . . .
H1 H 0.5126 0.8191 0.7722 0.055 Uiso 1 1 calc R . .
C2 C 0.48342(17) 0.9905(4) 0.8678(2) 0.0482(8) Uani 1 1 d . . .
H2 H 0.5264 0.9914 0.9247 0.058 Uiso 1 1 calc R . .
C3 C 0.41642(19) 1.0836(4) 0.8538(2) 0.0538(9) Uani 1 1 d . . .
H3 H 0.4060 1.1573 0.8998 0.065 Uiso 1 1 calc R . .
C4 C 0.36763(18) 1.0493(4) 0.7603(2) 0.0548(9) Uani 1 1 d . . .
H4 H 0.3184 1.0958 0.7319 0.066 Uiso 1 1 calc R . .
C5 C 0.40428(19) 0.9337(4) 0.7156(2) 0.0514(9) Uani 1 1 d . . .
H5 H 0.3842 0.8895 0.6517 0.062 Uiso 1 1 calc R . .
Fe1 Fe 0.39580(2) 0.81332(5) 0.83414(3) 0.03032(12) Uani 1 1 d . . .
C6 C 0.41067(14) 0.5420(3) 0.85998(19) 0.0345(7) Uani 1 1 d . . .
H6 H 0.4493 0.4697 0.8524 0.041 Uiso 1 1 calc R . .
C7 C 0.41370(14) 0.6338(3) 0.94409(19) 0.0334(7) Uani 1 1 d . . .
H7 H 0.4549 0.6340 1.0030 0.040 Uiso 1 1 calc R . .
C8 C 0.34496(14) 0.7260(3) 0.92630(19) 0.0354(7) Uani 1 1 d . . .
H8 H 0.3321 0.7981 0.9710 0.043 Uiso 1 1 calc R . .
C9 C 0.29906(13) 0.6917(3) 0.83035(19) 0.0342(6) Uani 1 1 d . . .
H9 H 0.2499 0.7373 0.7994 0.041 Uiso 1 1 calc R . .
C10 C 0.33874(13) 0.5770(3) 0.78740(19) 0.0288(6) Uani 1 1 d . . .
C11 C 0.31499(14) 0.5140(3) 0.68919(19) 0.0310(7) Uani 1 1 d . . .
H11 H 0.3498 0.4434 0.6718 0.037 Uiso 1 1 calc R . .
C12 C 0.24877(14) 0.5454(3) 0.62043(19) 0.0335(7) Uani 1 1 d . . .
H12 H 0.2135 0.6132 0.6383 0.040 Uiso 1 1 calc R . .
C13 C 0.22527(14) 0.4855(3) 0.52025(19) 0.0317(7) Uani 1 1 d . . .
C14 C 0.24930(14) 0.3173(4) 0.4973(2) 0.0396(7) Uani 1 1 d . . .
H14 H 0.2797 0.2416 0.5476 0.047 Uiso 1 1 calc R . .
C15 C 0.22978(15) 0.2597(4) 0.4036(2) 0.0448(8) Uani 1 1 d . . .
H15 H 0.2482 0.1468 0.3907 0.054 Uiso 1 1 calc R . .
C16 C 0.18381(14) 0.3629(4) 0.3275(2) 0.0370(7) Uani 1 1 d . . .
C17 C 0.16191(15) 0.3073(4) 0.2295(2) 0.0482(8) Uani 1 1 d . . .
H17 H 0.1791 0.1938 0.2153 0.058 Uiso 1 1 calc R . .
C18 C 0.11794(16) 0.4093(5) 0.1566(2) 0.0528(9) Uani 1 1 d . . .
H18 H 0.1045 0.3663 0.0926 0.063 Uiso 1 1 calc R . .
C19 C 0.09101(14) 0.5832(4) 0.1745(2) 0.0421(8) Uani 1 1 d . . .
C20 C 0.04480(15) 0.6926(5) 0.1008(2) 0.0534(9) Uani 1 1 d . . .
H20 H 0.0299 0.6521 0.0362 0.064 Uiso 1 1 calc R . .
C21 C 0.02045(16) 0.8602(5) 0.1209(2) 0.0572(10) Uani 1 1 d . . .
H21 H -0.0116 0.9320 0.0701 0.069 Uiso 1 1 calc R . .
C22 C 0.04236(15) 0.9227(4) 0.2137(2) 0.0506(8) Uani 1 1 d . . .
H22 H 0.0263 1.0389 0.2261 0.061 Uiso 1 1 calc R . .
C23 C 0.08794(13) 0.8178(4) 0.29012(19) 0.0365(7) Uani 1 1 d . . .
C24 C 0.11216(14) 0.8773(4) 0.3870(2) 0.0413(8) Uani 1 1 d . . .
H24 H 0.0975 0.9941 0.4006 0.050 Uiso 1 1 calc R . .
C25 C 0.15535(14) 0.7735(4) 0.4606(2) 0.0373(7) Uani 1 1 d . . .
H25 H 0.1704 0.8195 0.5242 0.045 Uiso 1 1 calc R . .
C26 C 0.17904(13) 0.5946(4) 0.44466(19) 0.0292(6) Uani 1 1 d . . .
C27 C 0.15775(13) 0.5336(4) 0.34842(19) 0.0313(7) Uani 1 1 d . . .
C28 C 0.11207(13) 0.6432(3) 0.2708(2) 0.0332(7) Uani 1 1 d . . .

loop_
_atom_site_aniso_label
_atom_site_aniso_U_11
_atom_site_aniso_U_22
_atom_site_aniso_U_33
_atom_site_aniso_U_23
_atom_site_aniso_U_13
_atom_site_aniso_U_12
C1 0.050(2) 0.0432(19) 0.055(2) 0.0017(17) 0.0305(19) -0.0091(16)
C2 0.053(2) 0.045(2) 0.046(2) 0.0003(16) 0.0162(18) -0.0220(17)
C3 0.089(3) 0.0251(18) 0.055(3) -0.0032(16) 0.035(2) -0.0116(18)
C4 0.058(2) 0.038(2) 0.066(3) 0.0237(18) 0.020(2) 0.0053(17)
C5 0.072(2) 0.050(2) 0.034(2) 0.0032(17) 0.020(2) -0.0208(19)
Fe1 0.0332(2) 0.0253(2) 0.0340(2) 0.0028(2) 0.01381(18) 0.0005(2)
C6 0.0370(19) 0.0274(16) 0.043(2) 0.0037(14) 0.0193(16) 0.0030(13)
C7 0.0320(16) 0.0318(17) 0.0341(18) 0.0085(13) 0.0090(14) 0.0041(12)
C8 0.0390(17) 0.0371(18) 0.0354(18) 0.0001(14) 0.0195(15) 0.0012(14)
C9 0.0266(14) 0.0347(15) 0.0450(18) 0.0057(16) 0.0172(14) 0.0060(14)
C10 0.0249(16) 0.0276(16) 0.0332(17) 0.0040(13) 0.0092(14) -0.0002(12)
C11 0.0330(17) 0.0223(15) 0.0407(19) 0.0019(13) 0.0170(15) -0.0008(12)
C12 0.0338(17) 0.0302(16) 0.0393(19) 0.0030(14) 0.0165(15) 0.0022(13)
C13 0.0283(16) 0.0312(17) 0.0359(18) -0.0009(14) 0.0119(14) -0.0033(13)
C14 0.0400(17) 0.0311(16) 0.0440(19) 0.0003(16) 0.0102(14) 0.0001(15)
C15 0.0457(19) 0.0321(18) 0.059(2) -0.0073(16) 0.0222(18) 0.0014(14)
C16 0.0317(17) 0.0383(18) 0.041(2) -0.0071(15) 0.0135(15) -0.0064(13)
C17 0.0435(18) 0.0472(19) 0.057(2) -0.014(2) 0.0220(17) -0.0067(17)
C18 0.042(2) 0.073(2) 0.043(2) -0.0140(19) 0.0141(17) -0.0129(18)
C19 0.0250(17) 0.065(2) 0.038(2) 0.0013(18) 0.0130(15) -0.0064(16)
C20 0.0287(17) 0.099(3) 0.0331(19) 0.001(2) 0.0112(15) -0.009(2)
C21 0.0328(19) 0.094(3) 0.046(2) 0.025(2) 0.0155(17) 0.0081(18)
C22 0.0330(18) 0.068(2) 0.056(2) 0.021(2) 0.0221(17) 0.0140(16)
C23 0.0228(15) 0.0519(18) 0.0385(18) 0.0077(18) 0.0153(14) 0.0025(15)
C24 0.0345(18) 0.0397(18) 0.054(2) 0.0021(16) 0.0211(16) 0.0105(14)
C25 0.0325(16) 0.0419(18) 0.0398(19) -0.0016(15) 0.0154(15) 0.0034(14)
C26 0.0217(15) 0.0338(16) 0.0319(18) 0.0008(14) 0.0093(13) -0.0012(13)
C27 0.0230(16) 0.0353(17) 0.0389(19) -0.0024(14) 0.0151(14) -0.0062(13)
C28 0.0219(15) 0.0423(19) 0.0384(19) -0.0002(14) 0.0144(14) -0.0046(13)

loop_
_geom_bond_atom_site_label_1
_geom_bond_atom_site_label_2
_geom_bond_distance
_geom_bond_site_symmetry_2
_geom_bond_publ_flag
C1 C2 1.414(4) . ?
C1 C5 1.412(4) . ?
C1 Fe1 2.034(4) . ?
C2 C3 1.403(4) . ?
C2 Fe1 2.043(4) . ?
C3 C4 1.399(4) . ?
C3 Fe1 2.034(4) . ?
C4 C5 1.411(4) . ?
C4 Fe1 2.028(3) . ?
C5 Fe1 2.033(4) . ?
Fe1 C6 2.039(3) . ?
Fe1 C9 2.038(4) . ?
Fe1 C7 2.039(3) . ?
Fe1 C10 2.045(3) . ?
Fe1 C8 2.045(3) . ?
C6 C7 1.407(4) . ?
C6 C10 1.442(4) . ?
C7 C8 1.419(4) . ?
C8 C9 1.412(4) . ?
C9 C10 1.429(3) . ?
C10 C11 1.447(4) . ?
C11 C12 1.339(4) . ?
C12 C13 1.466(4) . ?
C13 C14 1.407(4) . ?
C13 C26 1.413(3) . ?
C14 C15 1.378(4) . ?
C15 C16 1.391(4) . ?
C16 C27 1.429(4) . ?
C16 C17 1.430(4) . ?
C17 C18 1.345(4) . ?
C18 C19 1.442(4) . ?
C19 C20 1.399(4) . ?
C19 C28 1.416(4) . ?
C20 C21 1.390(4) . ?
C21 C22 1.376(4) . ?
C22 C23 1.398(4) . ?
C23 C28 1.431(4) . ?
C23 C24 1.421(4) . ?
C24 C25 1.354(4) . ?
C25 C26 1.442(4) . ?
C26 C27 1.418(4) . ?
C27 C28 1.429(4) . ?
